data_1524693
loop_
_publ_author_name
'Kim, K.J.'
'Sumiyama, K.'
'Onodera, H.'
'Suzuki, K.'

_publ_section_title
;
 Structure and Magnetic Properties of Mechanically Ground epsilon- Fe2.3 N
;
_journal_name_full 'Japanese Journal of Applied Physics, Part 1'
_journal_page_first 6539
_journal_page_last 6541
_journal_volume 33
_journal_year 1994
_chemical_formula_sum 'Fe2 N2'
_chemical_name_systematic '(Fe5 N2)0.57'
_space_group_IT_number 194
_symmetry_space_group_name_Hall '-P 6c 2c'
_symmetry_space_group_name_H-M 'P 63/m m c'
_cell_angle_alpha 90
_cell_angle_beta 90
_cell_angle_gamma 120
_cell_formula_units_Z 1
_cell_length_a 2.757
_cell_length_b 2.757
_cell_length_c 4.428
_cell_volume 29.148
_citation_journal_id_ASTM JAPNDE
_cod_data_source_file Kim_JAPNDE_1994_69.cif
_cod_data_source_block Fe2N2
_cod_original_cell_volume 29.1482
_cod_database_code 1524693

loop_
_symmetry_equiv_pos_as_xyz
x,y,z
x-y,x,z+1/2
-y,x-y,z
-x,-y,z+1/2
-x+y,-x,z
y,-x+y,z+1/2
-y,-x,-z+1/2
x-y,-y,-z
x,x-y,-z+1/2
y,x,-z
-x+y,y,-z+1/2
-x,-x+y,-z
-x,-y,-z
-x+y,-x,-z-1/2
y,-x+y,-z
x,y,-z-1/2
x-y,x,-z
-y,x-y,-z-1/2
y,x,z-1/2
-x+y,y,z
-x,-x+y,z-1/2
-y,-x,z
x-y,-y,z-1/2
x,x-y,z

loop_
_atom_site_label
_atom_site_type_symbol
_atom_site_fract_x
_atom_site_fract_y
_atom_site_fract_z
_atom_site_occupancy
_atom_site_U_iso_or_equiv
N1 N 0.3333 0.6667 0.25 1 0.0
Fe1 Fe 0 0 0 1 0.0
